data_2208095
loop_
_publ_author_name
'Xue-Mei Li'
'Shan-Shan Gu'
'Shu-Sheng Zhang'

_publ_section_title
;
 1,6-Bis[3-(hydroxymethyl)phenoxy]hexane
;
_journal_coeditor_code IS6174
_journal_issue 2
_journal_name_full 'Acta Crystallographica Section E'
_journal_page_first o487
_journal_page_last o488
_journal_paper_doi 10.1107/S1600536806000419
_journal_volume 62
_journal_year 2006
_chemical_formula_iupac 'C20 H26 O4'
_chemical_formula_moiety 'C20 H26 O4'
_chemical_formula_sum 'C20 H26 O4'
_chemical_formula_weight 330.41
_chemical_name_systematic
;
1,6-Bis[3-(hydroxymethyl)phenoxy]hexane
;
_space_group_IT_number 14
_symmetry_cell_setting monoclinic
_symmetry_space_group_name_Hall '-P 2ybc'
_symmetry_space_group_name_H-M 'P 1 21/c 1'
_atom_sites_solution_hydrogens geom
_atom_sites_solution_primary direct
_atom_sites_solution_secondary difmap
_audit_creation_method SHELXL-97
_cell_angle_alpha 90.00
_cell_angle_beta 103.749(2)
_cell_angle_gamma 90.00
_cell_formula_units_Z 2
_cell_length_a 14.7385(17)
_cell_length_b 4.9176(6)
_cell_length_c 12.7760(14)
_cell_measurement_reflns_used 1296
_cell_measurement_temperature 293(2)
_cell_measurement_theta_max 23.5
_cell_measurement_theta_min 2.8
_cell_volume 899.45(18)
_computing_cell_refinement 'SAINT (Siemens, 1996)'
_computing_data_collection 'SMART (Siemens, 1996)'
_computing_data_reduction SAINT
_computing_molecular_graphics SHELXTL
_computing_publication_material
;
SHELXTL, PARST (Nardelli, 1995) and PLATON (Spek, 2003)
;
_computing_structure_refinement SHELXTL
_computing_structure_solution 'SHELXTL (Sheldrick, 1997)'
_diffrn_ambient_temperature 293(2)
_diffrn_detector_area_resol_mean 8.33
_diffrn_measured_fraction_theta_full 0.999
_diffrn_measured_fraction_theta_max 0.999
_diffrn_measurement_device_type 'Siemens SMART 1000 CCD area-detector'
_diffrn_measurement_method \w
_diffrn_radiation_monochromator graphite
_diffrn_radiation_source 'fine-focus sealed tube'
_diffrn_radiation_type MoK\a
_diffrn_radiation_wavelength 0.71073
_diffrn_reflns_av_R_equivalents 0.0166
_diffrn_reflns_av_sigmaI/netI 0.0180
_diffrn_reflns_limit_h_max 9
_diffrn_reflns_limit_h_min -18
_diffrn_reflns_limit_k_max 6
_diffrn_reflns_limit_k_min -5
_diffrn_reflns_limit_l_max 15
_diffrn_reflns_limit_l_min -15
_diffrn_reflns_number 4749
_diffrn_reflns_theta_full 26.02
_diffrn_reflns_theta_max 26.02
_diffrn_reflns_theta_min 2.85
_diffrn_standards_number 0
_exptl_absorpt_coefficient_mu 0.084
_exptl_absorpt_correction_T_max 0.9950
_exptl_absorpt_correction_T_min 0.9721
_exptl_absorpt_correction_type multi-scan
_exptl_absorpt_process_details '(SADABS; Sheldrick, 1996)'
_exptl_crystal_colour colourless
_exptl_crystal_density_diffrn 1.220
_exptl_crystal_density_method 'not measured'
_exptl_crystal_description plate
_exptl_crystal_F_000 356
_exptl_crystal_size_max 0.34
_exptl_crystal_size_mid 0.23
_exptl_crystal_size_min 0.06
_refine_diff_density_max 0.307
_refine_diff_density_min -0.222
_refine_ls_extinction_method none
_refine_ls_goodness_of_fit_ref 1.060
_refine_ls_hydrogen_treatment constr
_refine_ls_matrix_type full
_refine_ls_number_parameters 109
_refine_ls_number_reflns 1756
_refine_ls_number_restraints 0
_refine_ls_restrained_S_all 1.060
_refine_ls_R_factor_all 0.0779
_refine_ls_R_factor_gt 0.0597
_refine_ls_shift/su_max 0.000
_refine_ls_shift/su_mean 0.000
_refine_ls_structure_factor_coef Fsqd
_refine_ls_weighting_details 'calc w = 1/[\s^2^(Fo^2^)+(0.0794P)^2^+0.2564P] where P = (Fo^2^+2Fc^2^)/3'
_refine_ls_weighting_scheme calc
_refine_ls_wR_factor_gt 0.1633
_refine_ls_wR_factor_ref 0.1777
_reflns_number_gt 1281
_reflns_number_total 1756
_reflns_threshold_expression I>2\s(I)
_cod_data_source_file is6174.cif
_cod_data_source_block I
_cod_depositor_comments
;
The following automatic conversions were performed:
'_symmetry_cell_setting' value 'Monoclinic' changed to 'monoclinic'
according to '/home/saulius/struct/CIF-dictionaries/cif_core.dic'
dictionary named 'cif_core.dic' version 2.4.1 from 2010-06-29.

Automatic conversion script
Id: cif_fix_enum 1527 2010-12-29 10:47:43Z saulius 

The following automatic conversions were performed:

'_symmetry_cell_setting' value 'Monoclinic' changed to 'monoclinic'
according to /home/saulius/struct/CIF-dictionaries/cif_core.dic
dictionary named 'cif_core.dic' version 2.4.1 from 2010-06-29.

Automatic conversion script
Id: cif_fix_values 1715 2011-07-08 13:25:40Z adriana 
;
_cod_original_sg_symbol_H-M 'P 21/c'
_cod_database_code 2208095
_cod_database_fobs_code 2208095

loop_
_symmetry_equiv_pos_as_xyz
'x, y, z'
'-x, y+1/2, -z+1/2'
'-x, -y, -z'
'x, -y-1/2, z-1/2'

loop_
_atom_site_label
_atom_site_fract_x
_atom_site_fract_y
_atom_site_fract_z
_atom_site_U_iso_or_equiv
_atom_site_adp_type
_atom_site_calc_flag
_atom_site_refinement_flags
_atom_site_occupancy
_atom_site_type_symbol
O1 0.96218(11) 0.2029(3) 0.76675(12) 0.0743(5) Uani d . 1 O
H1A 0.9837 0.3560 0.7644 0.111 Uiso calc R 1 H
O2 0.69011(13) 0.8095(4) 0.72793(17) 0.0931(7) Uani d . 1 O
C1 0.93870(16) 0.1657(5) 0.86572(17) 0.0665(6) Uani d . 1 C
H1B 0.9945 0.1856 0.9234 0.080 Uiso calc R 1 H
H1C 0.9154 -0.0179 0.8690 0.080 Uiso calc R 1 H
C2 0.86661(15) 0.3628(4) 0.88298(16) 0.0598(6) Uani d . 1 C
C3 0.8558(2) 0.4042(6) 0.98663(19) 0.0824(8) Uani d . 1 C
H3A 0.8938 0.3113 1.0440 0.099 Uiso calc R 1 H
C4 0.7897(2) 0.5800(7) 1.0053(2) 0.0997(10) Uani d . 1 C
H4A 0.7829 0.6042 1.0753 0.120 Uiso calc R 1 H
C5 0.7323(2) 0.7234(6) 0.9213(3) 0.0908(9) Uani d . 1 C
H5A 0.6880 0.8448 0.9347 0.109 Uiso calc R 1 H
C6 0.74213(17) 0.6830(5) 0.8177(2) 0.0726(7) Uani d . 1 C
C7 0.80934(15) 0.5020(4) 0.79898(18) 0.0620(6) Uani d . 1 C
H7A 0.8156 0.4749 0.7290 0.074 Uiso calc R 1 H
C8 0.6246(2) 1.0131(6) 0.7419(3) 0.1057(11) Uani d . 1 C
H8A 0.6560 1.1532 0.7907 0.127 Uiso calc R 1 H
H8B 0.5763 0.9328 0.7720 0.127 Uiso calc R 1 H
C9 0.5827(2) 1.1326(6) 0.6338(3) 0.1193(14) Uani d . 1 C
H9A 0.6327 1.1949 0.6023 0.143 Uiso calc R 1 H
H9B 0.5459 1.2903 0.6434 0.143 Uiso calc R 1 H
C10 0.5207(2) 0.9391(6) 0.5548(3) 0.1163(14) Uani d . 1 C
H10A 0.5572 0.7805 0.5456 0.140 Uiso calc R 1 H
H10B 0.4702 0.8783 0.5858 0.140 Uiso calc R 1 H

loop_
_atom_site_aniso_label
_atom_site_aniso_U_11
_atom_site_aniso_U_22
_atom_site_aniso_U_33
_atom_site_aniso_U_12
_atom_site_aniso_U_13
_atom_site_aniso_U_23
O1 0.0968(12) 0.0601(9) 0.0725(10) 0.0071(8) 0.0333(9) 0.0083(7)
O2 0.0964(13) 0.0772(12) 0.1225(16) 0.0298(10) 0.0593(12) 0.0197(11)
C1 0.0774(14) 0.0577(13) 0.0628(13) -0.0059(11) 0.0135(11) 0.0084(10)
C2 0.0722(13) 0.0521(11) 0.0580(12) -0.0180(10) 0.0211(10) -0.0035(9)
C3 0.1028(19) 0.0873(18) 0.0613(14) -0.0249(16) 0.0279(13) -0.0080(12)
C4 0.129(3) 0.107(2) 0.0778(18) -0.038(2) 0.0554(19) -0.0293(17)
C5 0.106(2) 0.0725(17) 0.117(2) -0.0189(15) 0.0724(19) -0.0270(16)
C6 0.0806(15) 0.0538(12) 0.0951(18) -0.0059(12) 0.0442(14) -0.0001(12)
C7 0.0770(14) 0.0532(12) 0.0638(12) -0.0029(10) 0.0325(11) -0.0019(10)
C8 0.0956(19) 0.0592(15) 0.188(3) 0.0158(14) 0.086(2) 0.0140(19)
C9 0.089(2) 0.0621(17) 0.230(4) 0.0260(16) 0.085(3) 0.045(2)
C10 0.0841(19) 0.0688(18) 0.215(4) 0.0250(16) 0.073(2) 0.057(2)

loop_
_atom_type_symbol
_atom_type_description
_atom_type_scat_dispersion_real
_atom_type_scat_dispersion_imag
_atom_type_scat_source
C C 0.0033 0.0016 'International Tables Vol C Tables 4.2.6.8 and 6.1.1.4'
H H 0.0000 0.0000 'International Tables Vol C Tables 4.2.6.8 and 6.1.1.4'
O O 0.0106 0.0060 'International Tables Vol C Tables 4.2.6.8 and 6.1.1.4'

loop_
_geom_angle_atom_site_label_1
_geom_angle_atom_site_label_2
_geom_angle_atom_site_label_3
_geom_angle_site_symmetry_1
_geom_angle
C1 O1 H1A . 109.5
C6 O2 C8 . 118.3(2)
O1 C1 C2 . 112.69(18)
O1 C1 H1B . 109.1
C2 C1 H1B . 109.1
O1 C1 H1C . 109.1
C2 C1 H1C . 109.1
H1B C1 H1C . 107.8
C7 C2 C3 . 118.8(2)
C7 C2 C1 . 122.20(19)
C3 C2 C1 . 119.0(2)
C4 C3 C2 . 120.6(3)
C4 C3 H3A . 119.7
C2 C3 H3A . 119.7
C3 C4 C5 . 120.9(2)
C3 C4 H4A . 119.5
C5 C4 H4A . 119.5
C6 C5 C4 . 119.0(3)
C6 C5 H5A . 120.5
C4 C5 H5A . 120.5
O2 C6 C5 . 125.0(2)
O2 C6 C7 . 115.2(2)
C5 C6 C7 . 119.9(3)
C2 C7 C6 . 120.8(2)
C2 C7 H7A . 119.6
C6 C7 H7A . 119.6
O2 C8 C9 . 107.7(3)
O2 C8 H8A . 110.2
C9 C8 H8A . 110.2
O2 C8 H8B . 110.2
C9 C8 H8B . 110.2
H8A C8 H8B . 108.5
C8 C9 C10 . 114.7(2)
C8 C9 H9A . 108.6
C10 C9 H9A . 108.6
C8 C9 H9B . 108.6
C10 C9 H9B . 108.6
H9A C9 H9B . 107.6
C10 C10 C9 3_676 114.4(3)
C10 C10 H10A 3_676 108.7
C9 C10 H10A . 108.7
C10 C10 H10B 3_676 108.7
C9 C10 H10B . 108.7
H10A C10 H10B . 107.6

loop_
_geom_bond_atom_site_label_1
_geom_bond_atom_site_label_2
_geom_bond_site_symmetry_2
_geom_bond_distance
_geom_bond_publ_flag
O1 C1 . 1.400(2) yes
O1 H1A . 0.8200 ?
O2 C6 . 1.369(3) yes
O2 C8 . 1.431(3) yes
C1 C2 . 1.493(3) ?
C1 H1B . 0.9700 ?
C1 H1C . 0.9700 ?
C2 C7 . 1.379(3) ?
C2 C3 . 1.386(3) ?
C3 C4 . 1.365(4) ?
C3 H3A . 0.9300 ?
C4 C5 . 1.391(4) ?
C4 H4A . 0.9300 ?
C5 C6 . 1.378(4) ?
C5 H5A . 0.9300 ?
C6 C7 . 1.394(3) ?
C7 H7A . 0.9300 ?
C8 C9 . 1.493(5) yes
C8 H8A . 0.9700 ?
C8 H8B . 0.9700 ?
C9 C10 . 1.523(5) yes
C9 H9A . 0.9700 ?
C9 H9B . 0.9700 ?
C10 C10 3_676 1.511(7) ?
C10 H10A . 0.9700 ?
C10 H10B . 0.9700 ?

loop_
_geom_hbond_atom_site_label_D
_geom_hbond_atom_site_label_H
_geom_hbond_atom_site_label_A
_geom_hbond_site_symmetry_A
_geom_hbond_distance_DH
_geom_hbond_distance_HA
_geom_hbond_distance_DA
_geom_hbond_angle_DHA
_geom_hbond_publ_flag
O1 H1A O1 2_756 0.82 1.96 2.775(2) 170 yes

loop_
_geom_torsion_atom_site_label_1
_geom_torsion_atom_site_label_2
_geom_torsion_atom_site_label_3
_geom_torsion_atom_site_label_4
_geom_torsion_site_symmetry_4
_geom_torsion
O1 C1 C2 C7 . 19.4(3)
O1 C1 C2 C3 . -161.7(2)
C7 C2 C3 C4 . -0.1(3)
C1 C2 C3 C4 . -179.1(2)
C2 C3 C4 C5 . -0.6(4)
C3 C4 C5 C6 . 0.9(4)
C8 O2 C6 C5 . 4.5(4)
C8 O2 C6 C7 . -175.4(2)
C4 C5 C6 O2 . 179.7(2)
C4 C5 C6 C7 . -0.5(4)
C3 C2 C7 C6 . 0.5(3)
C1 C2 C7 C6 . 179.42(19)
O2 C6 C7 C2 . 179.65(19)
C5 C6 C7 C2 . -0.2(3)
C6 O2 C8 C9 . 175.9(2)
O2 C8 C9 C10 . 67.5(3)
C8 C9 C10 C10 3_676 -179.4(3)
